data_2015552
loop_
_publ_author_name
'Spencer, Lara C.'
'Guzei, Ilia A. '
'Ojwach, Stephen O.'
'Darkwa, James'

_publ_section_title
;<i>trans</i>-Bis[3,5-bis(trifluoromethyl)-1<i>H</i>-pyrazole-\k<i>N</i>^2^]dichloropalladium(II)
 monohydrate
;
_journal_coeditor_code GA3015
_journal_issue 9
_journal_name_full 'Acta Crystallographica Section C'
_journal_page_first m421
_journal_page_last m423
_journal_paper_doi 10.1107/S0108270106025030
_journal_volume 62
_journal_year 2006
_chemical_formula_iupac '[Pd Cl2 (C5 H2 F6 N2)2], H2 O'
_chemical_formula_moiety 'C10 H4 Cl2 F12 N4 Pd, H2 O'
_chemical_formula_sum 'C10 H6 Cl2 F12 N4 O Pd'
_chemical_formula_weight 603.49
_chemical_name_systematic
;
<i>trans</i>-Bis[3,5-bis(trifluoromethyl)-1H-pyrazole-
\kN^2^]dichloropalladium(II) monohydrate
;
_space_group_IT_number 14
_symmetry_cell_setting monoclinic
_symmetry_space_group_name_Hall '-P 2yn'
_symmetry_space_group_name_H-M 'P 1 21/n 1'
_atom_sites_solution_hydrogens geom
_atom_sites_solution_primary direct
_atom_sites_solution_secondary difmap
_audit_creation_method SHELXL-97
_cell_angle_alpha 90.00
_cell_angle_beta 96.4800(10)
_cell_angle_gamma 90.00
_cell_formula_units_Z 4
_cell_length_a 12.5046(5)
_cell_length_b 8.1964(3)
_cell_length_c 18.3119(7)
_cell_measurement_reflns_used 10709
_cell_measurement_temperature 100(2)
_cell_measurement_theta_max 26.3944
_cell_measurement_theta_min 2.2387
_cell_volume 1864.85(12)
_computing_cell_refinement 'SAINT (Bruker, 2003)'
_computing_data_collection 'SMART (Bruker, 2003)'
_computing_data_reduction SAINT
_computing_molecular_graphics SHELXTL
_computing_publication_material SHELXTL
_computing_structure_refinement SHELXTL
_computing_structure_solution 'SHELXTL (Bruker, 2003)'
_diffrn_ambient_temperature 100(2)
_diffrn_measured_fraction_theta_full 0.997
_diffrn_measured_fraction_theta_max 0.997
_diffrn_measurement_device_type 'Bruker SMART CCD 1000 area-detector'
_diffrn_measurement_method '0.30\% \w'
_diffrn_radiation_monochromator graphite
_diffrn_radiation_source 'fine-focus sealed tube'
_diffrn_radiation_type Mo-K\a
_diffrn_radiation_wavelength 0.71073
_diffrn_reflns_av_R_equivalents 0.0195
_diffrn_reflns_av_sigmaI/netI 0.0161
_diffrn_reflns_limit_h_max 15
_diffrn_reflns_limit_h_min -15
_diffrn_reflns_limit_k_max 10
_diffrn_reflns_limit_k_min -10
_diffrn_reflns_limit_l_max 22
_diffrn_reflns_limit_l_min -22
_diffrn_reflns_number 15027
_diffrn_reflns_theta_full 26.39
_diffrn_reflns_theta_max 26.39
_diffrn_reflns_theta_min 1.88
_diffrn_standards_number 0
_exptl_absorpt_coefficient_mu 1.408
_exptl_absorpt_correction_T_max 0.7470
_exptl_absorpt_correction_T_min 0.5636
_exptl_absorpt_correction_type multi-scan
_exptl_absorpt_process_details '(SADABS; Bruker, 2003)'
_exptl_crystal_colour colorless
_exptl_crystal_density_diffrn 2.149
_exptl_crystal_density_method 'not measured'
_exptl_crystal_description block
_exptl_crystal_F_000 1160
_exptl_crystal_size_max 0.46
_exptl_crystal_size_mid 0.36
_exptl_crystal_size_min 0.22
_refine_diff_density_max 0.752
_refine_diff_density_min -0.578
_refine_ls_extinction_method none
_refine_ls_goodness_of_fit_ref 1.022
_refine_ls_hydrogen_treatment mixed
_refine_ls_matrix_type full
_refine_ls_number_parameters 277
_refine_ls_number_reflns 3807
_refine_ls_number_restraints 3
_refine_ls_restrained_S_all 1.021
_refine_ls_R_factor_all 0.0219
_refine_ls_R_factor_gt 0.0203
_refine_ls_shift/su_max 0.002
_refine_ls_shift/su_mean 0.000
_refine_ls_structure_factor_coef Fsqd
_refine_ls_weighting_details 'calc w=1/[\s^2^(Fo^2^)+(0.0295P)^2^+1.7857P] where P=(Fo^2^+2Fc^2^)/3'
_refine_ls_weighting_scheme calc
_refine_ls_wR_factor_gt 0.0527
_refine_ls_wR_factor_ref 0.0538
_reflns_number_gt 3582
_reflns_number_total 3807
_reflns_threshold_expression I>2\s(I)
_cod_data_source_file ga3015.cif
_cod_data_source_block I
_cod_original_sg_symbol_Hall '-P 2yn      '
_cod_original_sg_symbol_H-M 'P 1 21/n 1  '
_cod_database_code 2015552
_cod_database_fobs_code 2015552

loop_
_symmetry_equiv_pos_as_xyz
'x, y, z'
'-x+1/2, y+1/2, -z+1/2'
'-x, -y, -z'
'x-1/2, -y-1/2, z-1/2'

loop_
_atom_site_type_symbol
_atom_site_label
_atom_site_fract_x
_atom_site_fract_y
_atom_site_fract_z
_atom_site_U_iso_or_equiv
_atom_site_adp_type
_atom_site_calc_flag
_atom_site_refinement_flags
_atom_site_occupancy
Pd Pd1 0.533183(10) 0.390565(16) 0.382341(7) 0.01404(6) Uani d . 1
Cl Cl1 0.60728(4) 0.63323(5) 0.42621(2) 0.01924(10) Uani d . 1
Cl Cl2 0.46283(4) 0.14874(6) 0.33900(3) 0.02350(11) Uani d . 1
F F1 0.67055(11) 0.4223(2) 0.25548(8) 0.0478(4) Uani d . 1
F F2 0.80450(14) 0.54144(17) 0.31612(8) 0.0483(4) Uani d . 1
F F3 0.83141(11) 0.33989(18) 0.24624(7) 0.0384(3) Uani d . 1
F F4 0.87782(11) -0.16152(16) 0.45245(7) 0.0332(3) Uani d . 1
F F5 0.90763(10) 0.00754(16) 0.54225(7) 0.0304(3) Uani d . 1
F F6 0.75378(10) -0.10978(14) 0.52243(7) 0.0260(3) Uani d . 1
F F7 0.43305(18) 0.4755(3) 0.21280(9) 0.0782(7) Uani d . 1
F F8 0.46327(15) 0.7115(3) 0.25428(9) 0.0838(8) Uani d . 1
F F9 0.31732(11) 0.6636(2) 0.18761(7) 0.0437(4) Uani d . 1
F F10 0.05135(12) 0.64231(19) 0.40624(10) 0.0474(4) Uani d . 1
F F11 0.06536(11) 0.38336(16) 0.41318(8) 0.0334(3) Uani d . 1
F F12 0.14533(10) 0.5300(2) 0.49845(7) 0.0401(3) Uani d . 1
O O1 0.58972(14) 0.1408(2) 0.55972(10) 0.0371(4) Uani d D 1
H H1W 0.5756(17) 0.0397(15) 0.5831(13) 0.045 Uiso d D 1
H H2W 0.5253(11) 0.203(2) 0.5615(14) 0.045 Uiso d D 1
N N1 0.67832(12) 0.28221(19) 0.39597(8) 0.0165(3) Uani d . 1
N N2 0.69887(12) 0.16527(19) 0.44689(8) 0.0172(3) Uani d . 1
H H2 0.6571 0.1408 0.4809 0.021 Uiso calc R 1
N N3 0.38439(12) 0.48950(19) 0.36529(8) 0.0170(3) Uani d . 1
N N4 0.31187(12) 0.47109(19) 0.41335(8) 0.0171(3) Uani d . 1
H H4 0.3252 0.4256 0.4570 0.021 Uiso calc R 1
C C1 0.76684(18) 0.3972(3) 0.29282(12) 0.0264(5) Uani d . 1
C C2 0.76068(15) 0.2798(2) 0.35528(10) 0.0191(4) Uani d . 1
C C3 0.83507(15) 0.1609(2) 0.38008(11) 0.0208(4) Uani d . 1
H H3 0.9004 0.1342 0.3610 0.025 Uiso calc R 1
C C4 0.79265(15) 0.0908(2) 0.43845(11) 0.0181(4) Uani d . 1
C C5 0.83343(15) -0.0442(2) 0.48899(11) 0.0215(4) Uani d . 1
C C6 0.38638(17) 0.6029(3) 0.23998(12) 0.0309(5) Uani d . 1
C C7 0.33182(15) 0.5616(3) 0.30626(11) 0.0210(4) Uani d . 1
C C8 0.22506(16) 0.5918(2) 0.31634(11) 0.0221(4) Uani d . 1
H H8 0.1711 0.6420 0.2831 0.027 Uiso calc R 1
C C9 0.21571(15) 0.5321(2) 0.38541(10) 0.0185(4) Uani d . 1
C C10 0.11855(15) 0.5223(2) 0.42609(11) 0.0223(4) Uani d . 1

loop_
_atom_site_aniso_label
_atom_site_aniso_U_11
_atom_site_aniso_U_22
_atom_site_aniso_U_33
_atom_site_aniso_U_12
_atom_site_aniso_U_13
_atom_site_aniso_U_23
Pd1 0.01214(8) 0.01634(9) 0.01342(8) 0.00069(5) 0.00055(5) 0.00102(5)
Cl1 0.0196(2) 0.0184(2) 0.0191(2) -0.00011(16) -0.00060(17) -0.00109(16)
Cl2 0.0240(2) 0.0202(2) 0.0247(2) -0.00464(18) -0.00414(18) 0.00053(18)
F1 0.0296(7) 0.0762(11) 0.0387(8) 0.0138(7) 0.0082(6) 0.0352(8)
F2 0.0742(11) 0.0262(7) 0.0482(9) -0.0082(7) 0.0229(8) 0.0070(6)
F3 0.0420(8) 0.0451(8) 0.0326(7) 0.0121(7) 0.0235(6) 0.0101(6)
F4 0.0381(7) 0.0244(6) 0.0379(7) 0.0146(6) 0.0077(6) 0.0007(5)
F5 0.0255(6) 0.0331(7) 0.0298(6) -0.0030(5) -0.0092(5) 0.0054(5)
F6 0.0225(6) 0.0237(6) 0.0315(7) -0.0004(4) 0.0019(5) 0.0069(5)
F7 0.1051(15) 0.0926(15) 0.0464(10) 0.0592(13) 0.0502(10) 0.0368(10)
F8 0.0569(11) 0.157(2) 0.0365(9) -0.0654(13) 0.0007(8) 0.0233(11)
F9 0.0278(7) 0.0736(11) 0.0295(7) 0.0096(7) 0.0026(6) 0.0287(7)
F10 0.0303(7) 0.0421(8) 0.0739(11) 0.0198(6) 0.0232(7) 0.0179(8)
F11 0.0274(7) 0.0344(7) 0.0405(8) -0.0119(5) 0.0131(6) -0.0110(6)
F12 0.0279(7) 0.0690(10) 0.0245(6) -0.0109(7) 0.0080(5) -0.0134(7)
O1 0.0429(10) 0.0312(8) 0.0418(9) 0.0149(7) 0.0248(8) 0.0140(7)
N1 0.0157(7) 0.0174(8) 0.0161(7) 0.0005(6) 0.0006(6) 0.0010(6)
N2 0.0158(7) 0.0183(8) 0.0175(7) 0.0014(6) 0.0022(6) 0.0018(6)
N3 0.0141(7) 0.0201(8) 0.0170(7) 0.0004(6) 0.0021(6) 0.0025(6)
N4 0.0163(7) 0.0193(8) 0.0159(7) 0.0002(6) 0.0023(6) 0.0020(6)
C1 0.0246(11) 0.0297(11) 0.0268(11) 0.0053(8) 0.0106(9) 0.0059(8)
C2 0.0182(9) 0.0207(9) 0.0187(9) 0.0008(7) 0.0029(7) -0.0010(7)
C3 0.0180(9) 0.0220(9) 0.0227(9) 0.0021(8) 0.0041(7) -0.0033(8)
C4 0.0157(9) 0.0173(9) 0.0207(9) 0.0011(7) -0.0007(7) -0.0035(7)
C5 0.0187(9) 0.0196(10) 0.0258(10) 0.0014(7) 0.0005(8) 0.0002(8)
C6 0.0190(10) 0.0501(15) 0.0238(11) 0.0043(9) 0.0024(8) 0.0146(9)
C7 0.0184(9) 0.0254(10) 0.0186(9) 0.0000(8) -0.0005(7) 0.0040(8)
C8 0.0178(9) 0.0253(10) 0.0222(10) 0.0013(7) -0.0019(8) 0.0045(8)
C9 0.0150(9) 0.0180(9) 0.0219(9) 0.0001(7) 0.0002(7) -0.0020(7)
C10 0.0178(9) 0.0233(10) 0.0258(10) 0.0008(7) 0.0031(8) -0.0036(8)

loop_
_atom_type_symbol
_atom_type_description
_atom_type_scat_dispersion_real
_atom_type_scat_dispersion_imag
_atom_type_scat_source
C C 0.0033 0.0016 'International Tables Vol C Tables 4.2.6.8 and 6.1.1.4'
H H 0.0000 0.0000 'International Tables Vol C Tables 4.2.6.8 and 6.1.1.4'
N N 0.0061 0.0033 'International Tables Vol C Tables 4.2.6.8 and 6.1.1.4'
F F 0.0171 0.0103 'International Tables Vol C Tables 4.2.6.8 and 6.1.1.4'
Cl Cl 0.1484 0.1585 'International Tables Vol C Tables 4.2.6.8 and 6.1.1.4'
Pd Pd -0.9988 1.0072 'International Tables Vol C Tables 4.2.6.8 and 6.1.1.4'
O O 0.0106 0.0060 'International Tables Vol C Tables 4.2.6.8 and 6.1.1.4'

loop_
_geom_angle_atom_site_label_1
_geom_angle_atom_site_label_2
_geom_angle_atom_site_label_3
_geom_angle
_geom_angle_publ_flag
N1 Pd1 N3 176.99(6) yes
N1 Pd1 Cl2 88.08(5) yes
N3 Pd1 Cl2 89.01(5) yes
N1 Pd1 Cl1 90.93(5) yes
N3 Pd1 Cl1 91.98(5) yes
Cl2 Pd1 Cl1 179.005(18) yes
H1W O1 H2W 104.3(17) ?
C2 N1 N2 106.11(15) ?
C2 N1 Pd1 132.71(13) ?
N2 N1 Pd1 120.08(12) ?
N1 N2 C4 110.19(15) ?
N1 N2 H2 124.9 ?
C4 N2 H2 124.9 ?
C7 N3 N4 105.83(15) ?
C7 N3 Pd1 131.44(13) ?
N4 N3 Pd1 122.16(12) ?
N3 N4 C9 110.45(15) ?
N3 N4 H4 124.8 ?
C9 N4 H4 124.8 ?
F3 C1 F2 107.65(18) ?
F3 C1 F1 107.79(19) ?
F2 C1 F1 107.15(18) ?
F3 C1 C2 110.52(17) ?
F2 C1 C2 111.89(18) ?
F1 C1 C2 111.64(17) ?
N1 C2 C3 110.97(17) ?
N1 C2 C1 121.55(17) ?
C3 C2 C1 127.47(18) ?
C4 C3 C2 104.20(17) ?
C4 C3 H3 127.9 ?
C2 C3 H3 127.9 ?
N2 C4 C3 108.54(17) ?
N2 C4 C5 120.35(17) ?
C3 C4 C5 131.11(18) ?
F4 C5 F5 107.58(16) ?
F4 C5 F6 108.34(16) ?
F5 C5 F6 106.53(16) ?
F4 C5 C4 110.91(16) ?
F5 C5 C4 112.13(16) ?
F6 C5 C4 111.14(16) ?
F9 C6 F8 107.1(2) ?
F9 C6 F7 107.8(2) ?
F8 C6 F7 105.4(2) ?
F9 C6 C7 110.82(17) ?
F8 C6 C7 112.4(2) ?
F7 C6 C7 112.85(19) ?
N3 C7 C8 111.28(17) ?
N3 C7 C6 121.85(17) ?
C8 C7 C6 126.87(18) ?
C9 C8 C7 103.99(17) ?
C9 C8 H8 128.0 ?
C7 C8 H8 128.0 ?
N4 C9 C8 108.45(17) ?
N4 C9 C10 122.03(17) ?
C8 C9 C10 129.45(18) ?
F10 C10 F11 107.48(17) ?
F10 C10 F12 108.67(17) ?
F11 C10 F12 106.43(17) ?
F10 C10 C9 110.53(17) ?
F11 C10 C9 112.08(16) ?
F12 C10 C9 111.44(16) ?

loop_
_geom_bond_atom_site_label_1
_geom_bond_atom_site_label_2
_geom_bond_distance
_geom_bond_publ_flag
Pd1 N1 2.0106(15) yes
Pd1 N3 2.0213(15) yes
Pd1 Cl2 2.2748(5) yes
Pd1 Cl1 2.3004(5) yes
F1 C1 1.332(3) ?
F2 C1 1.326(3) ?
F3 C1 1.325(2) ?
F4 C5 1.328(2) ?
F5 C5 1.337(2) ?
F6 C5 1.339(2) ?
F7 C6 1.320(3) ?
F8 C6 1.315(3) ?
F9 C6 1.314(2) ?
F10 C10 1.318(2) ?
F11 C10 1.326(2) ?
F12 C10 1.331(2) ?
O1 H1W 0.958(16) ?
O1 H2W 0.958(16) ?
N1 C2 1.338(2) ?
N1 N2 1.342(2) ?
N2 C4 1.346(2) ?
N2 H2 0.8800 ?
N3 C7 1.338(2) ?
N3 N4 1.342(2) ?
N4 C9 1.348(2) ?
N4 H4 0.8800 ?
C1 C2 1.503(3) ?
C2 C3 1.388(3) ?
C3 C4 1.372(3) ?
C3 H3 0.9500 ?
C4 C5 1.495(3) ?
C6 C7 1.497(3) ?
C7 C8 1.390(3) ?
C8 C9 1.373(3) ?
C8 H8 0.9500 ?
C9 C10 1.497(3) ?

loop_
_geom_hbond_atom_site_label_D
_geom_hbond_atom_site_label_H
_geom_hbond_atom_site_label_A
_geom_hbond_site_symmetry_A
_geom_hbond_distance_DH
_geom_hbond_distance_HA
_geom_hbond_distance_DA
_geom_hbond_angle_DHA
N2 H2 O1 . 0.88 1.75 2.609(2) 164
O1 H1W Cl2 3_656 0.958(16) 2.192(19) 3.1268(16) 165(2)
O1 H2W Cl1 3_666 0.958(16) 2.165(15) 3.1160(16) 173(2)
N4 H4 Cl1 3_666 0.88 2.26 3.1168(16) 164

loop_
_geom_torsion_atom_site_label_1
_geom_torsion_atom_site_label_2
_geom_torsion_atom_site_label_3
_geom_torsion_atom_site_label_4
_geom_torsion
Cl2 Pd1 N1 C2 98.40(17)
Cl1 Pd1 N1 C2 -81.48(17)
Cl2 Pd1 N1 N2 -67.79(13)
Cl1 Pd1 N1 N2 112.33(13)
C2 N1 N2 C4 0.1(2)
Pd1 N1 N2 C4 169.59(12)
Cl2 Pd1 N3 C7 -88.40(18)
Cl1 Pd1 N3 C7 91.46(18)
Cl2 Pd1 N3 N4 81.62(14)
Cl1 Pd1 N3 N4 -98.51(14)
C7 N3 N4 C9 -0.6(2)
Pd1 N3 N4 C9 -172.89(12)
N2 N1 C2 C3 -0.1(2)
Pd1 N1 C2 C3 -167.70(14)
N2 N1 C2 C1 -178.95(17)
Pd1 N1 C2 C1 13.5(3)
F3 C1 C2 N1 -158.75(18)
F2 C1 C2 N1 81.3(2)
F1 C1 C2 N1 -38.8(3)
F3 C1 C2 C3 22.6(3)
F2 C1 C2 C3 -97.3(2)
F1 C1 C2 C3 142.6(2)
N1 C2 C3 C4 0.1(2)
C1 C2 C3 C4 178.83(19)
N1 N2 C4 C3 -0.1(2)
N1 N2 C4 C5 179.83(16)
C2 C3 C4 N2 0.0(2)
C2 C3 C4 C5 -179.89(19)
N2 C4 C5 F4 140.79(18)
C3 C4 C5 F4 -39.3(3)
N2 C4 C5 F5 -98.9(2)
C3 C4 C5 F5 80.9(3)
N2 C4 C5 F6 20.2(2)
C3 C4 C5 F6 -159.94(19)
N4 N3 C7 C8 0.7(2)
Pd1 N3 C7 C8 171.88(14)
N4 N3 C7 C6 -179.99(19)
Pd1 N3 C7 C6 -8.8(3)
F9 C6 C7 N3 176.2(2)
F8 C6 C7 N3 -64.0(3)
F7 C6 C7 N3 55.1(3)
F9 C6 C7 C8 -4.6(3)
F8 C6 C7 C8 115.3(3)
F7 C6 C7 C8 -125.6(2)
N3 C7 C8 C9 -0.4(2)
C6 C7 C8 C9 -179.7(2)
N3 N4 C9 C8 0.4(2)
N3 N4 C9 C10 177.62(17)
C7 C8 C9 N4 0.0(2)
C7 C8 C9 C10 -176.95(19)
N4 C9 C10 F10 153.21(18)
C8 C9 C10 F10 -30.2(3)
N4 C9 C10 F11 -86.9(2)
C8 C9 C10 F11 89.7(3)
N4 C9 C10 F12 32.3(3)
C8 C9 C10 F12 -151.2(2)
